data_2006980
loop_
_publ_author_name
'Qiancai Liu'
'Mengxian Ding'
'Yonghua Lin'
'Yan Xing'

_publ_contact_author
;  Prof. Mengxian Ding
   Changchun Institute of Applied Chemistry
   Chinese Academy of Sciences,
   159 Renmin Street, Changchun 130022
   People's Republic of China
;
_publ_section_title (+-)-7,7,9,9-Tetramethyl-2,3:4,5-dinaphtho-1,6,8-trioxa-7,9-disilacyclonona-2,4-diene
_journal_issue 1
_journal_name_full 'Acta Crystallographica Section C'
_journal_page_first 145
_journal_page_last 146
_journal_paper_doi 10.1107/S0108270197010317
_journal_volume 54
_journal_year 1998
_chemical_formula_moiety 'C24 H24 O3 Si2'
_chemical_formula_sum 'C24 H24 O3 Si2'
_chemical_formula_weight 416.61
_chemical_melting_point 446.1(10)
_chemical_name_systematic
;
(+-)- 7,7,9,9-tetramethyl-2,3:4,5-di(naphtho)-1,6,8-trioxa-
7,9-disila-cyclonona-2,4-diene
;
_space_group_IT_number 14
_symmetry_cell_setting monoclinic
_symmetry_space_group_name_Hall '-P 2yn'
_symmetry_space_group_name_H-M 'P 1 21/n 1'
_atom_type_scat_source IntTabC
_audit_creation_method SHELXL
_cell_angle_alpha 90.00
_cell_angle_beta 94.320(10)
_cell_angle_gamma 90.00
_cell_formula_units_Z 4
_cell_length_a 10.6940(10)
_cell_length_b 13.4810(10)
_cell_length_c 15.307(2)
_cell_measurement_reflns_used 30
_cell_measurement_temperature 293(2)
_cell_measurement_theta_max 9.96
_cell_measurement_theta_min 4.83
_cell_volume 2200.5(4)
_computing_cell_refinement DIF4
_computing_data_collection 'DIF4 (Stoe & Cie, 1991a)'
_computing_data_reduction 'REDU4 (Stoe & Cie, 1991b)'
_computing_molecular_graphics 'SHELXTL-Plus (Sheldrick, 1991)'
_computing_publication_material 'XL SHELXTL-Plus'
_computing_structure_refinement 'SHELXL93 (Sheldrick, 1993)'
_computing_structure_solution 'SHELXS86 (Sheldrick, 1990)'
_diffrn_ambient_temperature 293(2)
_diffrn_measurement_device 'Siemens P4 4-circle-diffractometer'
_diffrn_measurement_method \w/2\q
_diffrn_radiation_monochromator graphite
_diffrn_radiation_source 'fine-focus sealed tube'
_diffrn_radiation_type MoK\a
_diffrn_radiation_wavelength 0.71073
_diffrn_reflns_av_R_equivalents 0.0182
_diffrn_reflns_av_sigmaI/netI 0.0595
_diffrn_reflns_limit_h_max 12
_diffrn_reflns_limit_h_min -12
_diffrn_reflns_limit_k_max 15
_diffrn_reflns_limit_k_min 0
_diffrn_reflns_limit_l_max 17
_diffrn_reflns_limit_l_min 0
_diffrn_reflns_number 4615
_diffrn_reflns_theta_max 24
_diffrn_reflns_theta_min 2.02
_diffrn_standards_decay_% 0
_diffrn_standards_interval_time 100
_diffrn_standards_number 3
_exptl_absorpt_coefficient_mu 0.183
_exptl_absorpt_correction_T_max 0.26632
_exptl_absorpt_correction_T_min 0.24335
_exptl_absorpt_correction_type 'empirical \y scans (North, Phillips & Mathews, 1968)'
_exptl_crystal_colour yellow
_exptl_crystal_density_diffrn 1.258
_exptl_crystal_density_meas ?
_exptl_crystal_description prism
_exptl_crystal_F_000 880
_exptl_crystal_size_max 0.42
_exptl_crystal_size_mid 0.38
_exptl_crystal_size_min 0.32
_refine_diff_density_max 0.182
_refine_diff_density_min -0.205
_refine_ls_extinction_method none
_refine_ls_goodness_of_fit_all 0.489
_refine_ls_goodness_of_fit_obs 0.479
_refine_ls_matrix_type full
_refine_ls_number_parameters 306
_refine_ls_number_reflns 3434
_refine_ls_number_restraints 0
_refine_ls_restrained_S_all 0.505
_refine_ls_restrained_S_obs 0.479
_refine_ls_R_factor_all 0.0713
_refine_ls_R_factor_obs .0404
_refine_ls_shift/esd_max 0.179
_refine_ls_shift/esd_mean 0.023
_refine_ls_structure_factor_coef Fsqd
_refine_ls_weighting_details 'w = 1/[\s^2^(Fo^2^)+(0.2186P)^2^+2.3095P] where P=(Fo^2^+2Fc^2^)/3'
_refine_ls_weighting_scheme calc
_refine_ls_wR_factor_all 0.1637
_refine_ls_wR_factor_obs .1217
_reflns_number_observed 2170
_reflns_number_total 3451
_reflns_observed_criterion >2sigma(I)
_cod_data_source_file vj1062.cif
_cod_data_source_block e041
_cod_depositor_comments
;
The following automatic conversions were performed:
'_symmetry_cell_setting' value 'Monoclinic' changed to 'monoclinic'
according to '/home/saulius/struct/CIF-dictionaries/cif_core.dic'
dictionary named 'cif_core.dic' version 2.4.1 from 2010-06-29.

Automatic conversion script
Id: cif_fix_enum 1527 2010-12-29 10:47:43Z saulius 

The following automatic conversions were performed:

'_chemical_melting_point' value '172-174\%C' was changed to
'446.1(10)' - it was converted from degrees Celsius(C) to Kelvins(K),
the average value was taken and precision was estimated.

Automatic conversion script
Id: cif_fix_values 1646 2011-03-28 12:23:43Z adriana 

The following automatic conversions were performed:

'_chemical_melting_point' value '172-174\%C' was changed to
'446.1(10)' - it was converted from degrees Celsius(C) to Kelvins(K),
the average value was taken and precision was
estimated.

'_symmetry_cell_setting' value 'Monoclinic' changed to
'monoclinic' according to
/home/saulius/struct/CIF-dictionaries/cif_core.dic dictionary named
'cif_core.dic' version 2.4.1 from 2010-06-29.

Automatic conversion script
Id: cif_fix_values 1715 2011-07-08 13:25:40Z adriana 

The following automatic conversions were performed:

'_exptl_crystal_density_meas' value 'not measured' was changed to '?'
- the value is perceived as not measured.

Automatic conversion script
Id: cif_fix_values 3008 2015-01-20 13:52:24Z robertas 

The following automatic conversions were performed:

'_refine_ls_weighting_scheme' value 'calc w =
1/[\s^2^(Fo^2^)+(0.2186P)^2^+2.3095P] where P=(Fo^2^+2Fc^2^)/3' was
changed to 'calc'. New tag '_refine_ls_weighting_details' was
created. The value of the new tag was set to 'w =
1/[\s^2^(Fo^2^)+(0.2186P)^2^+2.3095P] where P=(Fo^2^+2Fc^2^)/3'.

Automatic conversion script
Id: cif_fix_values 3143 2015-03-26 13:38:13Z robertas 
;
_cod_original_sg_symbol_H-M 'P 21/n'
_cod_database_code 2006980

loop_
_symmetry_equiv_pos_as_xyz
'x, y, z'
'-x+1/2, y+1/2, -z+1/2'
'-x, -y, -z'
'x-1/2, -y-1/2, z-1/2'

loop_
_atom_site_aniso_label
_atom_site_aniso_U_11
_atom_site_aniso_U_22
_atom_site_aniso_U_33
_atom_site_aniso_U_12
_atom_site_aniso_U_13
_atom_site_aniso_U_23
Si1 .0512(5) .0426(5) .0404(5) -.0022(4) .0069(4) .0042(4)
Si2 .0563(6) .0377(5) .0478(5) .0059(4) .0098(4) .0056(4)
O1 .0473(12) .0408(12) .0415(11) .0015(9) .0041(9) .0056(9)
O2 .0663(15) .0428(12) .0475(12) .0020(11) .0093(11) .0057(10)
O3 .0616(14) .0455(13) .0484(12) .0069(11) .0139(11) .0076(10)
C1 .052(2) .057(2) .063(2) .000(2) -.007(2) -.011(2)
C2 .079(3) .081(3) .047(2) .003(2) -.005(2) -.010(2)
C3 .076(3) .083(3) .049(2) -.003(2) .009(2) -.004(2)
C4 .057(2) .061(2) .048(2) -.006(2) .012(2) -.004(2)
C5 .041(2) .035(2) .047(2) .0064(13) .0052(14) -.0022(13)
C6 .042(2) .036(2) .057(2) .0027(14) .0012(14) -.0064(14)
C7 .037(2) .049(2) .074(2) -.009(2) .004(2) -.006(2)
C8 .045(2) .042(2) .054(2) -.0072(14) .011(2) .0056(15)
C9 .039(2) .0332(15) .044(2) .0030(13) .0071(13) .0038(13)
C10 .036(2) .0294(14) .049(2) .0040(12) .0114(13) .0001(12)
C11 .036(2) .045(2) .037(2) -.0031(13) .0083(12) -.0026(13)
C12 .038(2) .053(2) .037(2) -.0003(14) .0100(13) -.0090(13)
C13 .042(2) .053(2) .055(2) .004(2) .006(2) -.005(2)
C14 .064(3) .063(3) .068(2) .019(2) .009(2) -.001(2)
C15 .044(2) .095(3) .079(3) .023(2) .000(2) -.009(2)
C16 .040(2) .089(3) .074(3) .004(2) .003(2) -.020(2)
C17 .041(2) .068(2) .045(2) -.008(2) .0079(14) -.012(2)
C18 .045(2) .071(3) .062(2) -.021(2) .010(2) -.011(2)
C19 .061(2) .050(2) .054(2) -.017(2) .014(2) -.001(2)
C20 .049(2) .042(2) .040(2) -.0019(15) .0116(14) .0009(13)
C21 .142(4) .043(2) .072(3) .007(2) .039(3) .004(2)
C22 .061(2) .092(3) .081(3) .017(2) .004(2) .019(2)
C23 .094(3) .058(2) .060(2) -.013(2) -.012(2) .008(2)
C24 .070(3) .070(3) .081(3) .003(2) .031(2) -.004(2)

loop_
_atom_site_label
_atom_site_fract_x
_atom_site_fract_y
_atom_site_fract_z
_atom_site_U_iso_or_equiv
_atom_site_thermal_displace_type
_atom_site_calc_flag
_atom_site_refinement_flags
_atom_site_occupancy
_atom_site_disorder_group
_atom_site_type_symbol
Si1 .07382(9) .21983(7) .02170(5) .0446(3) Uani d . 1 . Si
Si2 .05193(9) .37634(6) -.13140(6) .0470(3) Uani d . 1 . Si
O1 .1127(2) .12045(15) -.03390(13) .0432(5) Uani d . 1 . O
O2 .0842(2) .3172(2) -.03994(14) .0520(6) Uani d . 1 . O
O3 .1519(2) .3421(2) -.20241(14) .0513(6) Uani d . 1 . O
C1 -.1070(4) .0605(3) -.3727(2) .0578(9) Uani d . 1 . C
H1 -.188(4) .030(3) -.376(2) .064(11) Uiso d . 1 . H
C2 -.0535(4) .0972(3) -.4427(3) .0700(11) Uani d . 1 . C
H2 -.090(4) .098(3) -.498(3) .093(14) Uiso d . 1 . H
C3 .0612(4) .1464(3) -.4311(2) .0691(11) Uani d . 1 . C
H3 .106(4) .174(3) -.484(3) .090(13) Uiso d . 1 . H
C4 .1206(4) .1580(3) -.3502(2) .0547(9) Uani d . 1 . C
H4 .198(3) .187(3) -.344(2) .048(9) Uiso d . 1 . H
C5 .0669(3) .1216(2) -.2744(2) .0408(7) Uani d . 1 . C
C6 -.0503(3) .0726(2) -.2868(2) .0450(7) Uani d . 1 . C
C7 -.1063(3) .0380(3) -.2123(2) .0533(9) Uani d . 1 . C
H7 -.174(3) .006(3) -.220(2) .054(10) Uiso d . 1 . H
C8 -.0524(3) .0521(2) -.1299(2) .0465(8) Uani d . 1 . C
H8 -.093(3) .028(2) -.082(2) .046(8) Uiso d . 1 . H
C9 .0623(3) .1032(2) -.1182(2) .0388(7) Uani d . 1 . C
C10 .1245(3) .1358(2) -.1881(2) .0378(7) Uani d . 1 . C
C11 .2496(3) .1856(2) -.1754(2) .0392(7) Uani d . 1 . C
C12 .3611(3) .1297(2) -.1549(2) .0424(7) Uani d . 1 . C
C13 .3606(3) .0266(3) -.1404(2) .0498(8) Uani d . 1 . C
H13 .289(3) -.005(2) -.1392(17) .028(7) Uiso d . 1 . H
C14 .4690(4) -.0243(3) -.1177(3) .0647(10) Uani d . 1 . C
H14 .471(4) -.092(4) -.105(3) .080(13) Uiso d . 1 . H
C15 .5836(4) .0256(4) -.1111(3) .0733(12) Uani d . 1 . C
H15 .6569(4) -.0093(4) -.0953(3) .050 Uiso calc R 1 . H
C16 .5893(4) .1242(4) -.1272(3) .0679(11) Uani d . 1 . C
H16 .669(5) .167(3) -.126(3) .096(14) Uiso d . 1 . H
C17 .4796(3) .1798(3) -.1495(2) .0512(8) Uani d . 1 . C
C18 .4825(4) .2821(3) -.1651(2) .0592(10) Uani d . 1 . C
H18 .561(4) .313(3) -.167(3) .082(13) Uiso d . 1 . H
C19 .3755(4) .3352(3) -.1821(2) .0545(9) Uani d . 1 . C
H19 .373(3) .406(3) -.194(2) .062(10) Uiso d . 1 . H
C20 .2588(3) .2863(2) -.1856(2) .0431(7) Uani d . 1 . C
C21 .0720(5) .5099(3) -.1124(3) .0843(14) Uani d . 1 . C
H21A .0530(5) .5450(3) -.1663(3) .080 Uiso calc R 1 . H
H21B .1571(5) .5231(3) -.0912(3) .080 Uiso calc R 1 . H
H21C .0164(5) .5314(3) -.0698(3) .080 Uiso calc R 1 . H
C22 -.1062(4) .3448(4) -.1792(3) .0782(12) Uani d . 1 . C
H22A -.1231(4) .3806(4) -.2330(3) .080 Uiso calc R 1 . H
H22B -.1670(4) .3627(4) -.1389(3) .080 Uiso calc R 1 . H
H22C -.1110(4) .2749(4) -.1906(3) .080 Uiso calc R 1 . H
C23 .1873(4) .2264(3) .1168(3) .0719(11) Uani d . 1 . C
H23A .1797(4) .1683(3) .1524(3) .080 Uiso calc R 1 . H
H23B .1712(4) .2844(3) .1506(3) .080 Uiso calc R 1 . H
H23C .2705(4) .2299(3) .0976(3) .080 Uiso calc R 1 . H
C24 -.0877(4) .2075(3) .0541(3) .0720(11) Uani d . 1 . C
H24A -.0936(4) .1500(3) .0905(3) .080 Uiso calc R 1 . H
H24B -.1442(4) .2007(3) .0027(3) .080 Uiso calc R 1 . H
H24C -.1095(4) .2655(3) .0861(3) .080 Uiso calc R 1 . H

loop_
_geom_angle_atom_site_label_1
_geom_angle_atom_site_label_2
_geom_angle_atom_site_label_3
_geom_angle
_geom_angle_publ_flag
O2 Si1 O1 108.91(11) yes
O2 Si1 C23 110.7(2) ?
O1 Si1 C23 105.8(2) ?
O2 Si1 C24 109.6(2) ?
O1 Si1 C24 110.0(2) ?
C23 Si1 C24 111.7(2) ?
O2 Si2 O3 108.95(12) yes
O2 Si2 C21 109.3(2) ?
O3 Si2 C21 107.8(2) ?
O2 Si2 C22 111.0(2) ?
O3 Si2 C22 107.2(2) ?
C21 Si2 C22 112.5(2) ?
C9 O1 Si1 121.4(2) yes
Si2 O2 Si1 151.2(2) yes
C20 O3 Si2 126.9(2) yes
C2 C1 C6 121.3(4) ?
C1 C2 C3 119.7(4) ?
C4 C3 C2 121.2(4) ?
C3 C4 C5 120.9(4) ?
C6 C5 C4 117.4(3) ?
C6 C5 C10 120.1(3) ?
C4 C5 C10 122.4(3) ?
C7 C6 C1 122.4(3) ?
C7 C6 C5 118.2(3) ?
C1 C6 C5 119.4(3) ?
C8 C7 C6 121.9(3) ?
C7 C8 C9 119.4(3) ?
C10 C9 O1 119.8(3) ?
C10 C9 C8 121.8(3) ?
O1 C9 C8 118.4(3) ?
C9 C10 C5 118.5(3) ?
C9 C10 C11 121.5(3) ?
C5 C10 C11 120.0(3) ?
C20 C11 C12 118.9(3) ?
C20 C11 C10 120.0(3) ?
C12 C11 C10 121.1(3) ?
C13 C12 C11 123.0(3) ?
C13 C12 C17 118.0(3) ?
C11 C12 C17 119.0(3) ?
C14 C13 C12 121.4(4) ?
C13 C14 C15 120.0(4) ?
C16 C15 C14 120.8(4) ?
C15 C16 C17 121.1(4) ?
C18 C17 C16 122.3(3) ?
C18 C17 C12 119.0(3) ?
C16 C17 C12 118.7(3) ?
C19 C18 C17 121.5(3) ?
C18 C19 C20 119.5(3) ?
C11 C20 O3 119.8(3) ?
C11 C20 C19 122.0(3) ?
O3 C20 C19 118.2(3) ?

loop_
_geom_bond_atom_site_label_1
_geom_bond_atom_site_label_2
_geom_bond_site_symmetry_2
_geom_bond_distance
_geom_bond_publ_flag
Si1 O2 . 1.626(2) yes
Si1 O1 . 1.657(2) ?
Si1 C23 . 1.826(4) ?
Si1 C24 . 1.840(4) ?
Si2 O2 . 1.625(2) yes
Si2 O3 . 1.647(2) yes
Si2 C21 . 1.833(4) ?
Si2 C22 . 1.841(4) ?
O1 C9 . 1.381(3) yes
O3 C20 . 1.376(4) yes
C1 C2 . 1.347(6) ?
C1 C6 . 1.415(5) ?
C2 C3 . 1.393(6) ?
C3 C4 . 1.358(5) ?
C4 C5 . 1.420(4) ?
C5 C6 . 1.416(4) ?
C5 C10 . 1.428(4) ?
C6 C7 . 1.406(5) ?
C7 C8 . 1.361(5) ?
C8 C9 . 1.406(4) ?
C9 C10 . 1.373(4) ?
C10 C11 . 1.497(4) ?
C11 C20 . 1.371(4) ?
C11 C12 . 1.425(4) ?
C12 C13 . 1.408(5) ?
C12 C17 . 1.433(4) ?
C13 C14 . 1.369(5) ?
C14 C15 . 1.394(6) ?
C15 C16 . 1.355(6) ?
C16 C17 . 1.412(5) ?
C17 C18 . 1.400(5) ?
C18 C19 . 1.358(5) ?
C19 C20 . 1.409(5) ?

loop_
_geom_torsion_atom_site_label_1
_geom_torsion_atom_site_label_2
_geom_torsion_atom_site_label_3
_geom_torsion_atom_site_label_4
_geom_torsion
O2 Si1 O1 C9 -48.3(2)
C23 Si1 O1 C9 -167.3(2)
C24 Si1 O1 C9 71.9(3)
O3 Si2 O2 Si1 -83.5(3)
C21 Si2 O2 Si1 159.0(3)
C22 Si2 O2 Si1 34.3(4)
O1 Si1 O2 Si2 51.3(4)
C23 Si1 O2 Si2 167.1(3)
C24 Si1 O2 Si2 -69.2(4)
O2 Si2 O3 C20 -10.2(3)
C21 Si2 O3 C20 108.2(3)
C22 Si2 O3 C20 -130.4(3)
C6 C1 C2 C3 1.4(6)
C1 C2 C3 C4 0.1(7)
C2 C3 C4 C5 -0.9(6)
C3 C4 C5 C6 0.3(5)
C3 C4 C5 C10 -177.6(3)
C2 C1 C6 C7 177.7(4)
C2 C1 C6 C5 -1.9(5)
C4 C5 C6 C7 -178.6(3)
C10 C5 C6 C7 -0.6(4)
C4 C5 C6 C1 1.1(4)
C10 C5 C6 C1 179.0(3)
C1 C6 C7 C8 -178.4(3)
C5 C6 C7 C8 1.3(5)
C6 C7 C8 C9 0.4(5)
Si1 O1 C9 C10 92.8(3)
Si1 O1 C9 C8 -87.1(3)
C7 C8 C9 C10 -2.7(5)
C7 C8 C9 O1 177.2(3)
O1 C9 C10 C5 -176.7(2)
C8 C9 C10 C5 3.3(4)
O1 C9 C10 C11 3.2(4)
C8 C9 C10 C11 -176.9(3)
C6 C5 C10 C9 -1.6(4)
C4 C5 C10 C9 176.3(3)
C6 C5 C10 C11 178.6(3)
C4 C5 C10 C11 -3.6(4)
C9 C10 C11 C20 -104.7(3)
C5 C10 C11 C20 75.1(4)
C9 C10 C11 C12 76.9(4)
C5 C10 C11 C12 -103.3(3)
C20 C11 C12 C13 177.9(3)
C10 C11 C12 C13 -3.7(4)
C20 C11 C12 C17 -2.8(4)
C10 C11 C12 C17 175.6(3)
C11 C12 C13 C14 -177.6(3)
C17 C12 C13 C14 3.1(5)
C12 C13 C14 C15 -1.9(6)
C13 C14 C15 C16 -0.3(6)
C14 C15 C16 C17 1.3(6)
C15 C16 C17 C18 178.9(4)
C15 C16 C17 C12 -0.1(6)
C13 C12 C17 C18 179.0(3)
C11 C12 C17 C18 -0.4(4)
C13 C12 C17 C16 -2.0(5)
C11 C12 C17 C16 178.6(3)
C16 C17 C18 C19 -176.7(3)
C12 C17 C18 C19 2.3(5)
C17 C18 C19 C20 -1.0(5)
C12 C11 C20 O3 -177.7(2)
C10 C11 C20 O3 3.9(4)
C12 C11 C20 C19 4.2(4)
C10 C11 C20 C19 -174.2(3)
Si2 O3 C20 C11 77.3(4)
Si2 O3 C20 C19 -104.6(3)
C18 C19 C20 C11 -2.3(5)
C18 C19 C20 O3 179.6(3)

loop_
_cod_related_entry_id
_cod_related_entry_database
_cod_related_entry_code
1 ChemSpider 8773392
